data_7210885
loop_
_publ_author_name
'Zhao, Wen'
'Han, Jie'
'Tian, Ge'
'Zhao, Xiao-Li'

_publ_section_title
;
 Ancillary ligand-assisted structural diversity of six new MOFs with
 5-(4-carboxybenzoylamino)-isophthalic acid: syntheses, crystal structures
 and photoluminescence properties
;
_journal_issue 37
_journal_name_full CrystEngComm
_journal_page_first 7522
_journal_paper_doi 10.1039/c3ce40858b
_journal_volume 15
_journal_year 2013
_chemical_formula_sum 'C80 H62 Cd3 N10 O17'
_chemical_formula_weight 1772.60
_chemical_name_systematic
; 
 ? 
;
_space_group_IT_number 15
_symmetry_cell_setting monoclinic
_symmetry_space_group_name_Hall '-C 2yc'
_symmetry_space_group_name_H-M 'C 1 2/c 1'
_atom_sites_solution_hydrogens geom
_atom_sites_solution_primary direct
_atom_sites_solution_secondary difmap
_audit_creation_method SHELXL-97
_cell_angle_alpha 90.00
_cell_angle_beta 96.677(2)
_cell_angle_gamma 90.00
_cell_formula_units_Z 4
_cell_length_a 24.1977(17)
_cell_length_b 13.9528(10)
_cell_length_c 25.1006(18)
_cell_measurement_temperature 296(2)
_cell_volume 8417.1(10)
_computing_structure_refinement 'SHELXL-97 (Sheldrick, 2008)'
_computing_structure_solution 'SHELXS-97 (Sheldrick, 2008)'
_diffrn_ambient_temperature 296(2)
_diffrn_measured_fraction_theta_full 0.992
_diffrn_measured_fraction_theta_max 0.992
_diffrn_radiation_monochromator graphite
_diffrn_radiation_source 'fine-focus sealed tube'
_diffrn_radiation_type MoK\a
_diffrn_radiation_wavelength 0.71073
_diffrn_reflns_av_R_equivalents 0.0455
_diffrn_reflns_av_sigmaI/netI 0.0308
_diffrn_reflns_limit_h_max 28
_diffrn_reflns_limit_h_min -23
_diffrn_reflns_limit_k_max 16
_diffrn_reflns_limit_k_min -16
_diffrn_reflns_limit_l_max 29
_diffrn_reflns_limit_l_min -29
_diffrn_reflns_number 47373
_diffrn_reflns_theta_full 25.01
_diffrn_reflns_theta_max 25.01
_diffrn_reflns_theta_min 1.69
_exptl_absorpt_coefficient_mu 0.820
_exptl_absorpt_correction_T_max 0.9138
_exptl_absorpt_correction_T_min 0.8176
_exptl_absorpt_correction_type multi-scan
_exptl_absorpt_process_details sadabs
_exptl_crystal_colour colorless
_exptl_crystal_density_diffrn 1.399
_exptl_crystal_density_method 'not measured'
_exptl_crystal_description block
_exptl_crystal_F_000 3568
_exptl_crystal_size_max 0.26
_exptl_crystal_size_mid 0.17
_exptl_crystal_size_min 0.11
_platon_squeeze_details
;
;
_refine_diff_density_max 2.305
_refine_diff_density_min -4.106
_refine_diff_density_rms 0.145
_refine_ls_extinction_method none
_refine_ls_goodness_of_fit_ref 1.089
_refine_ls_hydrogen_treatment constr
_refine_ls_matrix_type full
_refine_ls_number_parameters 606
_refine_ls_number_reflns 7370
_refine_ls_number_restraints 150
_refine_ls_restrained_S_all 1.086
_refine_ls_R_factor_all 0.0795
_refine_ls_R_factor_gt 0.0714
_refine_ls_shift/su_max 0.000
_refine_ls_shift/su_mean 0.000
_refine_ls_structure_factor_coef Fsqd
_refine_ls_weighting_details 'calc w=1/[\s^2^(Fo^2^)+(0.0562P)^2^+185.3079P] where P=(Fo^2^+2Fc^2^)/3'
_refine_ls_weighting_scheme calc
_refine_ls_wR_factor_gt 0.1775
_refine_ls_wR_factor_ref 0.1817
_reflns_number_gt 6325
_reflns_number_total 7370
_reflns_threshold_expression >2sigma(I)
_cod_data_source_file c3ce40858b.txt
_cod_data_source_block z
_cod_depositor_comments
;
The following automatic conversions were performed:

'_symmetry_cell_setting' value 'Monoclinic' changed to 'monoclinic'
according to /home/saulius/struct/CIF-dictionaries/cif_core.dic
dictionary named 'cif_core.dic' version 2.4.2 from 2011-04-26.

Automatic conversion script
Id: cif_fix_values 1891 2012-01-12 08:04:46Z andrius 
;
_cod_original_sg_symbol_H-M C2/c
_cod_database_code 7210885

loop_
_symmetry_equiv_pos_as_xyz
'x, y, z'
'-x, y, -z+1/2'
'x+1/2, y+1/2, z'
'-x+1/2, y+1/2, -z+1/2'
'-x, -y, -z'
'x, -y, z-1/2'
'-x+1/2, -y+1/2, -z'
'x+1/2, -y+1/2, z-1/2'

loop_
_atom_site_label
_atom_site_type_symbol
_atom_site_fract_x
_atom_site_fract_y
_atom_site_fract_z
_atom_site_U_iso_or_equiv
_atom_site_adp_type
_atom_site_occupancy
_atom_site_symmetry_multiplicity
_atom_site_calc_flag
_atom_site_refinement_flags
_atom_site_disorder_assembly
_atom_site_disorder_group
Cd2 Cd 0.0000 0.26758(6) 0.2500 0.0322(2) Uani 1 2 d S . .
Cd1 Cd 0.229958(19) 0.23640(4) 0.921029(18) 0.02375(17) Uani 1 1 d . . .
O2 O 0.2282(2) 0.2322(5) 0.8282(2) 0.0534(17) Uani 1 1 d . . .
O4 O -0.1771(2) 0.2690(5) 0.4275(2) 0.0494(15) Uani 1 1 d . . .
O6 O -0.0060(2) 0.2641(6) 0.3390(2) 0.063(2) Uani 1 1 d . . .
N3 N 0.2286(3) 0.4016(5) 0.9251(3) 0.0494(19) Uani 1 1 d . . .
O7 O 0.1191(3) 0.2420(8) 0.5618(2) 0.094(3) Uani 1 1 d . . .
O1 O 0.1453(2) 0.2355(5) 0.8550(2) 0.0484(15) Uani 1 1 d . . .
O3 O -0.1727(2) 0.2392(5) 0.5137(2) 0.0510(16) Uani 1 1 d . . .
N2 N 0.2257(3) 1.0717(5) 0.9285(3) 0.0393(15) Uani 1 1 d . . .
C1 C 0.1512(4) 0.2375(10) 0.7605(3) 0.0694(19) Uani 1 1 d U . .
C2 C 0.0946(4) 0.2415(10) 0.7468(3) 0.0718(18) Uani 1 1 d U . .
H2A H 0.0712 0.2449 0.7736 0.086 Uiso 1 1 calc R . .
C3 C 0.0720(4) 0.2403(10) 0.6934(3) 0.0722(17) Uani 1 1 d U . .
H3A H 0.0336 0.2392 0.6847 0.087 Uiso 1 1 calc R . .
C4 C 0.1064(4) 0.2407(10) 0.6530(3) 0.0696(18) Uani 1 1 d U . .
C5 C 0.1627(4) 0.2388(10) 0.6677(3) 0.0686(19) Uani 1 1 d U . .
H5A H 0.1865 0.2387 0.6412 0.082 Uiso 1 1 calc R . .
C6 C 0.1851(3) 0.2370(8) 0.7208(3) 0.051(2) Uani 1 1 d . . .
H6A H 0.2235 0.2355 0.7295 0.061 Uiso 1 1 calc R . .
C7 C 0.0015(3) 0.2495(7) 0.5282(3) 0.041(2) Uani 1 1 d . . .
C8 C -0.0562(3) 0.2497(6) 0.5250(3) 0.0374(18) Uani 1 1 d . . .
H8A H -0.0734 0.2468 0.5562 0.045 Uiso 1 1 calc R . .
C9 C -0.0882(3) 0.2543(5) 0.4758(3) 0.0271(14) Uani 1 1 d . . .
C10 C -0.0624(3) 0.2594(5) 0.4292(3) 0.0261(14) Uani 1 1 d . . .
H10A H -0.0839 0.2627 0.3960 0.031 Uiso 1 1 calc R . .
C11 C -0.0049(3) 0.2594(5) 0.4321(3) 0.0279(15) Uani 1 1 d . . .
C12 C 0.0272(3) 0.2535(6) 0.4816(3) 0.0333(17) Uani 1 1 d . . .
H12A H 0.0658 0.2523 0.4835 0.040 Uiso 1 1 calc R . .
C13 C 0.1761(3) 0.2350(6) 0.8181(3) 0.0390(18) Uani 1 1 d . . .
C14 C -0.1507(3) 0.2541(5) 0.4725(3) 0.0255(14) Uani 1 1 d . . .
C15 C 0.0233(3) 0.2643(6) 0.3823(3) 0.0342(17) Uani 1 1 d U . .
C16 C 0.0859(3) 0.2446(8) 0.5943(3) 0.055(3) Uani 1 1 d . . .
C17 C 0.2694(4) 1.0185(7) 0.9280(4) 0.057(2) Uani 1 1 d . . .
H17A H 0.3039 1.0474 0.9271 0.069 Uiso 1 1 calc R . .
C18 C 0.2660(5) 0.9169(8) 0.9289(5) 0.072(3) Uani 1 1 d U A .
H18A H 0.2982 0.8808 0.9284 0.086 Uiso 1 1 calc R . .
C19 C 0.2170(5) 0.8720(8) 0.9305(4) 0.068(3) Uani 1 1 d U . .
C20 C 0.1715(6) 0.9286(8) 0.9327(5) 0.080(4) Uani 1 1 d . A .
H20A H 0.1368 0.9015 0.9354 0.096 Uiso 1 1 calc R . .
C21 C 0.1775(5) 1.0253(7) 0.9310(5) 0.066(3) Uani 1 1 d . . .
H21A H 0.1456 1.0623 0.9317 0.079 Uiso 1 1 calc R A .
C22 C 0.2021(7) 0.7700(13) 0.9279(7) 0.040(2) Uani 0.50 1 d PDU A 1
H22A H 0.1649 0.7517 0.9228 0.048 Uiso 0.50 1 calc PR A 1
C23 C 0.2432(7) 0.7017(12) 0.9331(6) 0.038(2) Uani 0.50 1 d PDU A 1
H23A H 0.2801 0.7213 0.9387 0.046 Uiso 0.50 1 calc PR A 1
C22' C 0.2425(8) 0.7609(15) 0.9343(7) 0.046(2) Uani 0.50 1 d PU A 2
H22B H 0.2796 0.7423 0.9406 0.055 Uiso 0.50 1 calc PR A 2
C23' C 0.2021(8) 0.7104(14) 0.9269(7) 0.045(2) Uani 0.50 1 d PU A 2
H23B H 0.1647 0.7274 0.9211 0.053 Uiso 0.50 1 calc PR A 2
C24 C 0.1816(5) 0.4492(7) 0.9283(4) 0.060(3) Uani 1 1 d . . .
H24A H 0.1484 0.4160 0.9291 0.072 Uiso 1 1 calc R . .
C25 C 0.1821(7) 0.5507(9) 0.9303(4) 0.085(4) Uani 1 1 d . A .
H25A H 0.1490 0.5837 0.9319 0.102 Uiso 1 1 calc R . .
C26 C 0.2310(8) 0.6014(8) 0.9300(4) 0.084(4) Uani 1 1 d U . .
C27 C 0.2790(7) 0.5484(8) 0.9257(5) 0.082(4) Uani 1 1 d . A .
H27A H 0.3128 0.5793 0.9239 0.098 Uiso 1 1 calc R . .
C28 C 0.2760(5) 0.4504(7) 0.9242(4) 0.066(3) Uani 1 1 d . . .
H28A H 0.3087 0.4160 0.9225 0.079 Uiso 1 1 calc R A .
N1 N 0.0309(3) 0.2468(8) 0.5804(3) 0.073(3) Uani 1 1 d . . .
H1A H 0.0108 0.2466 0.6065 0.087 Uiso 1 1 calc R . .
C39 C 0.2271(7) 0.0061(16) 0.2668(9) 0.056(7) Uani 0.50 1 d PDU . 1
H39A H 0.2282 -0.0426 0.2922 0.067 Uiso 0.50 1 calc PR . 1
C40 C 0.2718(6) 0.0206(15) 0.2427(10) 0.053(5) Uani 0.50 1 d PD . 1
H40A H 0.2699 0.0603 0.2128 0.064 Uiso 0.50 1 calc PR . 1
C34 C 0.4227(4) -0.0573(9) 0.2997(4) 0.050(4) Uani 0.50 1 d PG . 1
H34A H 0.4512 -0.0532 0.3278 0.060 Uiso 0.50 1 calc PR . 1
C35 C 0.3702(4) -0.0215(10) 0.3058(4) 0.053(5) Uani 0.50 1 d PG . 1
H35A H 0.3635 0.0065 0.3381 0.064 Uiso 0.50 1 calc PR . 1
C36 C 0.3276(3) -0.0277(10) 0.2637(5) 0.046(5) Uani 0.50 1 d PGD . 1
C37 C 0.3375(4) -0.0696(11) 0.2155(4) 0.061(6) Uani 0.50 1 d PG . 1
H37A H 0.3090 -0.0737 0.1874 0.074 Uiso 0.50 1 calc PR . 1
C38 C 0.3900(5) -0.1054(10) 0.2094(3) 0.054(6) Uani 0.50 1 d PG . 1
H38A H 0.3966 -0.1334 0.1771 0.065 Uiso 0.50 1 calc PR . 1
N5 N 0.4326(3) -0.0992(9) 0.2515(4) 0.037(3) Uani 0.50 1 d PGU . 1
C39' C 0.2262(7) 0.0071(14) 0.2379(12) 0.055(5) Uani 0.50 1 d PD . 2
H39B H 0.2289 -0.0186 0.2041 0.066 Uiso 0.50 1 calc PR . 2
C40' C 0.2728(8) 0.000(3) 0.2717(8) 0.079(9) Uani 0.50 1 d PD . 2
H40B H 0.2754 0.0130 0.3082 0.095 Uiso 0.50 1 calc PR . 2
C34' C 0.4136(4) -0.0532(9) 0.2160(5) 0.056(5) Uani 0.50 1 d PG . 2
H34B H 0.4418 -0.0328 0.1965 0.068 Uiso 0.50 1 calc PR . 2
C35' C 0.3638(5) -0.0026(8) 0.2130(5) 0.056(5) Uani 0.50 1 d PG . 2
H35B H 0.3588 0.0518 0.1916 0.068 Uiso 0.50 1 calc PR . 2
C36' C 0.3216(4) -0.0332(8) 0.2421(5) 0.036(5) Uani 0.50 1 d PGDU . 2
C37' C 0.3291(4) -0.1144(8) 0.2742(5) 0.041(4) Uani 0.50 1 d PG . 2
H37B H 0.3009 -0.1349 0.2936 0.049 Uiso 0.50 1 calc PR . 2
C38' C 0.3788(4) -0.1651(7) 0.2771(4) 0.048(4) Uani 0.50 1 d PG . 2
H38B H 0.3839 -0.2195 0.2986 0.058 Uiso 0.50 1 calc PR . 2
N5' N 0.4211(4) -0.1345(8) 0.2481(5) 0.034(4) Uani 0.50 1 d PGU . 2
N4 N 0.0777(4) 0.1712(8) 0.2531(5) 0.032(4) Uani 0.50 1 d PG . 1
C29 C 0.1197(4) 0.1996(7) 0.2231(4) 0.047(4) Uani 0.50 1 d PG . 1
H29A H 0.1154 0.2546 0.2022 0.056 Uiso 0.50 1 calc PR . 1
C30 C 0.1681(4) 0.1456(8) 0.2245(5) 0.047(4) Uani 0.50 1 d PG . 1
H30A H 0.1962 0.1646 0.2044 0.057 Uiso 0.50 1 calc PR . 1
C31 C 0.1746(4) 0.0633(8) 0.2557(5) 0.039(5) Uani 0.50 1 d PGDU . 1
C32 C 0.1326(5) 0.0349(7) 0.2857(5) 0.044(4) Uani 0.50 1 d PGU . 1
H32A H 0.1369 -0.0201 0.3067 0.053 Uiso 0.50 1 calc PR . 1
C33 C 0.0841(4) 0.0889(8) 0.2844(5) 0.042(4) Uani 0.50 1 d PGU . 1
H33A H 0.0561 0.0699 0.3044 0.050 Uiso 0.50 1 calc PR . 1
N4' N 0.0679(4) 0.1358(11) 0.2508(5) 0.049(6) Uani 0.50 1 d PG . 2
C29' C 0.0774(4) 0.0861(11) 0.2047(5) 0.070(6) Uani 0.50 1 d PG . 2
H29B H 0.0495 0.0819 0.1760 0.084 Uiso 0.50 1 calc PR . 2
C30' C 0.1286(5) 0.0427(10) 0.2015(5) 0.061(5) Uani 0.50 1 d PG . 2
H30B H 0.1350 0.0095 0.1707 0.073 Uiso 0.50 1 calc PR . 2
C31' C 0.1704(4) 0.0490(11) 0.2444(5) 0.052(6) Uani 0.50 1 d PGDU . 2
C32' C 0.1609(5) 0.0987(12) 0.2904(5) 0.070(7) Uani 0.50 1 d PG . 2
H32B H 0.1888 0.1028 0.3191 0.085 Uiso 0.50 1 calc PR . 2
C33' C 0.1096(6) 0.1420(11) 0.2936(4) 0.070(7) Uani 0.50 1 d PG . 2
H33B H 0.1033 0.1753 0.3245 0.084 Uiso 0.50 1 calc PR . 2
O1W O -0.0498(5) 0.3446(11) 0.6476(5) 0.057(3) Uani 0.50 1 d P . .
O2W O 0.0449(6) 0.1268(14) 0.8526(6) 0.188(7) Uani 1 1 d . . .
O5 O 0.0708(5) 0.3040(10) 0.3874(5) 0.059(3) Uani 0.60 1 d PU . .
O5' O 0.0717(5) 0.2320(16) 0.3851(5) 0.056(5) Uani 0.40 1 d P . .

loop_
_atom_site_aniso_label
_atom_site_aniso_U_11
_atom_site_aniso_U_22
_atom_site_aniso_U_33
_atom_site_aniso_U_23
_atom_site_aniso_U_13
_atom_site_aniso_U_12
Cd2 0.0144(3) 0.0628(5) 0.0201(3) 0.000 0.0046(3) 0.000
Cd1 0.0183(3) 0.0329(3) 0.0195(3) -0.00090(19) 0.00026(17) 0.0019(2)
O2 0.032(3) 0.099(5) 0.027(3) -0.005(3) -0.009(2) 0.002(3)
O4 0.020(3) 0.087(5) 0.040(3) 0.012(3) -0.002(2) -0.004(3)
O6 0.031(3) 0.136(7) 0.022(3) 0.002(3) 0.008(2) -0.006(4)
N3 0.071(5) 0.026(3) 0.049(4) 0.005(3) -0.002(4) -0.004(4)
O7 0.027(3) 0.226(11) 0.028(3) 0.005(5) -0.002(3) -0.004(5)
O1 0.039(3) 0.081(4) 0.024(3) 0.001(3) -0.002(2) 0.009(3)
O3 0.030(3) 0.089(5) 0.037(3) -0.002(3) 0.018(2) -0.010(3)
N2 0.043(4) 0.033(3) 0.041(4) -0.001(3) -0.001(3) 0.000(3)
C1 0.028(3) 0.152(6) 0.026(3) -0.001(3) -0.004(2) -0.004(3)
C2 0.029(2) 0.156(5) 0.029(2) -0.001(3) -0.003(2) -0.003(3)
C3 0.029(2) 0.156(5) 0.030(2) 0.000(3) -0.003(2) -0.004(3)
C4 0.027(2) 0.153(5) 0.027(2) 0.000(3) -0.003(2) -0.005(3)
C5 0.026(3) 0.152(6) 0.027(3) 0.001(3) -0.002(2) -0.005(3)
C6 0.028(4) 0.090(7) 0.031(4) -0.004(4) -0.007(3) -0.002(4)
C7 0.021(4) 0.080(6) 0.020(3) 0.002(4) -0.003(3) -0.005(4)
C8 0.024(4) 0.070(6) 0.018(3) -0.001(3) 0.003(3) 0.000(4)
C9 0.021(3) 0.039(4) 0.021(3) 0.000(3) 0.002(3) -0.001(3)
C10 0.018(3) 0.037(4) 0.023(3) -0.001(3) 0.000(3) 0.005(3)
C11 0.021(3) 0.039(4) 0.023(3) 0.001(3) 0.002(3) -0.001(3)
C12 0.018(3) 0.059(5) 0.023(3) 0.007(3) 0.002(3) -0.003(3)
C13 0.038(4) 0.054(5) 0.022(4) -0.003(3) -0.007(3) 0.004(4)
C14 0.021(3) 0.028(4) 0.027(3) -0.001(3) 0.004(3) -0.002(3)
C15 0.023(4) 0.065(5) 0.015(3) 0.007(3) 0.002(3) 0.000(3)
C16 0.026(4) 0.107(8) 0.029(4) -0.007(5) -0.002(3) -0.007(5)
C17 0.058(6) 0.045(5) 0.070(6) -0.006(5) 0.014(5) 0.004(4)
C18 0.086(6) 0.048(5) 0.083(8) -0.001(5) 0.021(6) 0.023(4)
C19 0.090(5) 0.054(4) 0.059(4) -0.005(4) 0.005(4) 0.001(3)
C20 0.101(10) 0.052(6) 0.083(8) -0.016(6) -0.005(7) -0.021(6)
C21 0.062(7) 0.047(6) 0.083(8) 0.003(5) -0.014(6) -0.003(5)
C22 0.036(3) 0.044(3) 0.042(3) -0.001(3) 0.006(3) 0.000(3)
C23 0.033(4) 0.042(4) 0.039(4) -0.001(4) 0.008(4) -0.001(4)
C22' 0.041(3) 0.053(3) 0.044(3) 0.000(4) 0.006(3) 0.000(3)
C23' 0.039(4) 0.051(4) 0.044(4) 0.000(4) 0.006(4) 0.000(4)
C24 0.063(7) 0.043(5) 0.071(7) -0.001(5) -0.002(5) 0.012(5)
C25 0.136(12) 0.061(7) 0.057(7) -0.002(6) 0.009(7) 0.040(8)
C26 0.174(15) 0.043(5) 0.035(5) 0.002(4) 0.013(7) -0.023(8)
C27 0.131(12) 0.040(6) 0.073(8) 0.003(5) 0.010(8) -0.026(7)
C28 0.075(7) 0.043(6) 0.075(7) 0.006(5) -0.006(6) -0.022(5)
N1 0.022(3) 0.178(10) 0.017(3) 0.002(5) -0.002(3) -0.007(5)
C39 0.055(7) 0.056(7) 0.056(7) 0.000(2) 0.007(2) 0.000(2)
C40 0.025(11) 0.059(12) 0.074(16) 0.007(12) 0.000(10) 0.012(8)
C34 0.028(9) 0.060(11) 0.064(12) -0.014(9) 0.015(8) 0.004(8)
C35 0.042(10) 0.068(13) 0.049(10) -0.017(9) -0.001(8) 0.018(9)
C36 0.019(8) 0.084(15) 0.036(11) -0.013(10) 0.006(7) 0.017(8)
C37 0.060(13) 0.099(17) 0.023(8) 0.005(9) -0.005(8) 0.042(12)
C38 0.051(12) 0.087(16) 0.027(9) 0.001(9) 0.018(8) 0.039(11)
N5 0.031(7) 0.044(9) 0.036(8) -0.003(7) 0.003(6) -0.006(7)
C39' 0.031(12) 0.045(11) 0.090(19) -0.010(11) 0.010(10) 0.017(8)
C40' 0.064(16) 0.16(3) 0.014(9) -0.008(13) 0.000(10) 0.010(15)
C34' 0.052(13) 0.058(13) 0.061(13) 0.008(11) 0.015(10) 0.012(10)
C35' 0.049(11) 0.063(13) 0.061(12) 0.024(10) 0.020(9) 0.018(10)
C36' 0.036(5) 0.036(5) 0.036(5) 0.001(2) 0.004(2) 0.001(2)
C37' 0.017(7) 0.048(10) 0.058(10) 0.022(8) 0.011(7) 0.004(7)
C38' 0.037(9) 0.059(11) 0.050(10) 0.015(8) 0.013(8) 0.009(8)
N5' 0.034(4) 0.034(4) 0.034(4) 0.000(2) 0.004(2) 0.000(2)
N4 0.016(7) 0.050(11) 0.031(8) 0.009(6) 0.011(5) 0.012(7)
C29 0.034(9) 0.058(11) 0.052(10) 0.007(8) 0.020(8) 0.012(8)
C30 0.039(9) 0.062(11) 0.045(10) 0.007(8) 0.023(8) 0.019(8)
C31 0.039(5) 0.040(5) 0.040(5) 0.0001(10) 0.0046(11) 0.0002(10)
C32 0.043(4) 0.045(4) 0.045(4) 0.002(2) 0.006(2) 0.001(2)
C33 0.041(4) 0.043(4) 0.042(4) 0.002(2) 0.006(2) 0.001(2)
N4' 0.037(10) 0.040(11) 0.073(13) 0.006(9) 0.029(9) 0.010(8)
C29' 0.056(13) 0.079(15) 0.072(14) -0.022(12) -0.009(11) -0.008(11)
C30' 0.042(11) 0.082(15) 0.059(12) -0.023(11) 0.006(9) 0.008(10)
C31' 0.052(6) 0.052(6) 0.052(6) 0.0000(10) 0.0063(12) 0.0002(10)
C32' 0.059(13) 0.115(19) 0.031(9) -0.011(10) -0.021(9) 0.030(13)
C33' 0.072(15) 0.098(18) 0.039(11) 0.007(11) 0.000(10) 0.033(14)
O1W 0.025(6) 0.098(11) 0.047(7) -0.011(7) 0.006(5) 0.006(6)
O2W 0.141(11) 0.29(2) 0.127(11) -0.079(12) -0.006(9) 0.058(12)
O5 0.058(3) 0.062(3) 0.058(4) 0.000(2) 0.007(2) -0.002(2)
O5' 0.018(7) 0.137(18) 0.013(6) 0.013(8) 0.005(5) 0.026(9)

loop_
_atom_type_symbol
_atom_type_description
_atom_type_scat_dispersion_real
_atom_type_scat_dispersion_imag
_atom_type_scat_source
C C 0.0033 0.0016 'International Tables Vol C Tables 4.2.6.8 and 6.1.1.4'
H H 0.0000 0.0000 'International Tables Vol C Tables 4.2.6.8 and 6.1.1.4'
N N 0.0061 0.0033 'International Tables Vol C Tables 4.2.6.8 and 6.1.1.4'
O O 0.0106 0.0060 'International Tables Vol C Tables 4.2.6.8 and 6.1.1.4'
Cd Cd -0.8075 1.2024 'International Tables Vol C Tables 4.2.6.8 and 6.1.1.4'

loop_
_geom_angle_atom_site_label_1
_geom_angle_atom_site_label_2
_geom_angle_atom_site_label_3
_geom_angle
_geom_angle_site_symmetry_1
_geom_angle_site_symmetry_3
O6 Cd2 O6 177.5(4) . 2
O6 Cd2 N4 82.8(3) . 2
O6 Cd2 N4 95.7(3) 2 2
O6 Cd2 N4 95.7(3) . .
O6 Cd2 N4 82.8(3) 2 .
N4 Cd2 N4 108.6(6) 2 .
O6 Cd2 N5' 97.9(16) . 4
O6 Cd2 N5' 83.5(16) 2 4
N4 Cd2 N5' 179.3(16) 2 4
N4 Cd2 N5' 71.3(16) . 4
O6 Cd2 N5' 84(2) . 3_455
O6 Cd2 N5' 98(2) 2 3_455
N4 Cd2 N5' 71(2) 2 3_455
N4 Cd2 N5' 179(2) . 3_455
N5' Cd2 N5' 109(3) 4 3_455
O6 Cd2 N4' 95.5(4) . .
O6 Cd2 N4' 82.6(4) 2 .
N4 Cd2 N4' 96.1(5) 2 .
N4 Cd2 N4' 12.6(4) . .
N5' Cd2 N4' 83.9(15) 4 .
N5' Cd2 N4' 167(2) 3_455 .
O6 Cd2 N4' 82.6(4) . 2
O6 Cd2 N4' 95.5(4) 2 2
N4 Cd2 N4' 12.6(4) 2 2
N4 Cd2 N4' 96.1(5) . 2
N5' Cd2 N4' 167.4(16) 4 2
N5' Cd2 N4' 84(2) 3_455 2
N4' Cd2 N4' 83.5(7) . 2
O6 Cd2 N5 98.6(15) . 4
O6 Cd2 N5 83.3(15) 2 4
N4 Cd2 N5 166.8(18) 2 4
N4 Cd2 N5 84.4(19) . 4
N5' Cd2 N5 13(2) 4 4
N5' Cd2 N5 96(3) 3_455 4
N4' Cd2 N5 96.9(19) . 4
N4' Cd2 N5 178.7(14) 2 4
O6 Cd2 N5 83.3(18) . 3_455
O6 Cd2 N5 98.6(17) 2 3_455
N4 Cd2 N5 84(2) 2 3_455
N4 Cd2 N5 167(2) . 3_455
N5' Cd2 N5 96(3) 4 3_455
N5' Cd2 N5 13(3) 3_455 3_455
N4' Cd2 N5 178.7(16) . 3_455
N4' Cd2 N5 97(2) 2 3_455
N5 Cd2 N5 83(4) 4 3_455
O4 Cd1 O3 130.0(2) 8_556 2_556
O4 Cd1 N3 92.9(3) 8_556 .
O3 Cd1 N3 86.4(3) 2_556 .
O4 Cd1 N2 90.8(2) 8_556 1_545
O3 Cd1 N2 85.5(3) 2_556 1_545
N3 Cd1 N2 171.7(3) . 1_545
O4 Cd1 O2 88.5(2) 8_556 .
O3 Cd1 O2 141.5(2) 2_556 .
N3 Cd1 O2 94.1(3) . .
N2 Cd1 O2 93.5(2) 1_545 .
O4 Cd1 O1 142.49(19) 8_556 .
O3 Cd1 O1 87.5(2) 2_556 .
N3 Cd1 O1 91.1(2) . .
N2 Cd1 O1 90.5(2) 1_545 .
O2 Cd1 O1 54.03(19) . .
O4 Cd1 C13 115.5(2) 8_556 .
O3 Cd1 C13 114.6(2) 2_556 .
N3 Cd1 C13 92.3(3) . .
N2 Cd1 C13 92.8(2) 1_545 .
O2 Cd1 C13 27.0(2) . .
O1 Cd1 C13 27.1(2) . .
C13 O2 Cd1 95.9(5) . .
C14 O4 Cd1 117.7(5) . 8_455
C15 O6 Cd2 141.3(5) . .
C24 N3 C28 119.4(9) . .
C24 N3 Cd1 121.2(7) . .
C28 N3 Cd1 119.4(7) . .
C13 O1 Cd1 88.8(4) . .
C14 O3 Cd1 165.5(6) . 2_556
C17 N2 C21 116.1(8) . .
C17 N2 Cd1 121.8(6) . 1_565
C21 N2 Cd1 122.1(6) . 1_565
C6 C1 C2 118.9(8) . .
C6 C1 C13 119.8(8) . .
C2 C1 C13 121.3(8) . .
C1 C2 C3 120.8(9) . .
C1 C2 H2A 119.6 . .
C3 C2 H2A 119.6 . .
C4 C3 C2 120.3(8) . .
C4 C3 H3A 119.8 . .
C2 C3 H3A 119.8 . .
C5 C4 C3 117.7(8) . .
C5 C4 C16 118.2(8) . .
C3 C4 C16 124.1(8) . .
C4 C5 C6 122.0(9) . .
C4 C5 H5A 119.0 . .
C6 C5 H5A 119.0 . .
C1 C6 C5 120.2(8) . .
C1 C6 H6A 119.9 . .
C5 C6 H6A 119.9 . .
C12 C7 C8 119.8(6) . .
C12 C7 N1 123.6(7) . .
C8 C7 N1 116.6(6) . .
C9 C8 C7 120.5(6) . .
C9 C8 H8A 119.7 . .
C7 C8 H8A 119.7 . .
C8 C9 C10 119.7(6) . .
C8 C9 C14 120.3(6) . .
C10 C9 C14 120.1(6) . .
C11 C10 C9 120.2(6) . .
C11 C10 H10A 119.9 . .
C9 C10 H10A 119.9 . .
C10 C11 C12 120.1(6) . .
C10 C11 C15 120.7(6) . .
C12 C11 C15 119.2(6) . .
C7 C12 C11 119.8(6) . .
C7 C12 H12A 120.1 . .
C11 C12 H12A 120.1 . .
O1 C13 O2 121.2(7) . .
O1 C13 C1 120.3(7) . .
O2 C13 C1 118.5(7) . .
O1 C13 Cd1 64.2(4) . .
O2 C13 Cd1 57.1(4) . .
C1 C13 Cd1 175.2(6) . .
O3 C14 O4 124.0(6) . .
O3 C14 C9 118.9(6) . .
O4 C14 C9 117.0(6) . .
O6 C15 O5' 119.4(9) . .
O6 C15 O5 120.9(8) . .
O5' C15 O5 47.1(10) . .
O6 C15 C11 117.9(6) . .
O5' C15 C11 116.9(8) . .
O5 C15 C11 115.6(8) . .
O7 C16 N1 122.9(7) . .
O7 C16 C4 119.4(7) . .
N1 C16 C4 117.6(7) . .
N2 C17 C18 121.6(10) . .
N2 C17 H17A 119.2 . .
C18 C17 H17A 119.2 . .
C19 C18 C17 121.2(10) . .
C19 C18 H18A 119.4 . .
C17 C18 H18A 119.4 . .
C18 C19 C20 116.7(11) . .
C18 C19 C22 131.5(12) . .
C20 C19 C22 111.7(12) . .
C18 C19 C22' 96.5(11) . .
C20 C19 C22' 146.5(12) . .
C22 C19 C22' 35.8(9) . .
C21 C20 C19 119.1(12) . .
C21 C20 H20A 120.4 . .
C19 C20 H20A 120.4 . .
N2 C21 C20 125.3(11) . .
N2 C21 H21A 117.4 . .
C20 C21 H21A 117.4 . .
C23 C22 C19 119.9(16) . .
C23 C22 H22A 120.1 . .
C19 C22 H22A 120.1 . .
C22 C23 C26 122.2(17) . .
C22 C23 H23A 118.9 . .
C26 C23 H23A 118.9 . .
C23' C22' C19 104.3(17) . .
C23' C22' H22B 127.9 . .
C19 C22' H22B 127.9 . .
C22' C23' C26 101.4(18) . .
C22' C23' H23B 129.3 . .
C26 C23' H23B 129.3 . .
N3 C24 C25 119.8(11) . .
N3 C24 H24A 120.1 . .
C25 C24 H24A 120.1 . .
C26 C25 C24 121.1(12) . .
C26 C25 H25A 119.5 . .
C24 C25 H25A 119.5 . .
C25 C26 C27 116.9(11) . .
C25 C26 C23 132.3(15) . .
C27 C26 C23 110.9(14) . .
C25 C26 C23' 96.4(13) . .
C27 C26 C23' 145.9(13) . .
C23 C26 C23' 36.4(9) . .
C28 C27 C26 119.4(13) . .
C28 C27 H27A 120.3 . .
C26 C27 H27A 120.3 . .
N3 C28 C27 123.4(12) . .
N3 C28 H28A 118.3 . .
C27 C28 H28A 118.3 . .
C16 N1 C7 128.4(7) . .
C16 N1 H1A 115.8 . .
C7 N1 H1A 115.8 . .
C40 C39 C31 124.0(16) . .
C40 C39 H39A 118.0 . .
C31 C39 H39A 118.0 . .
C39 C40 C36 120.5(17) . .
C39 C40 H40A 119.7 . .
C36 C40 H40A 119.7 . .
C35 C34 N5 120.0 . .
C35 C34 H34A 120.0 . .
N5 C34 H34A 120.0 . .
C36 C35 C34 120.0 . .
C36 C35 H35A 120.0 . .
C34 C35 H35A 120.0 . .
C37 C36 C35 120.0 . .
C37 C36 C40 96.8(11) . .
C35 C36 C40 140.7(12) . .
C36 C37 C38 120.0 . .
C36 C37 H37A 120.0 . .
C38 C37 H37A 120.0 . .
N5 C38 C37 120.0 . .
N5 C38 H38A 120.0 . .
C37 C38 H38A 120.0 . .
C38 N5 C34 120.0 . .
C38 N5 Cd2 112.0(5) . 3_545
C34 N5 Cd2 120.6(5) . 3_545
C40' C39' C31' 132(2) . .
C40' C39' H39B 114.1 . .
C31' C39' H39B 114.1 . .
C39' C40' C36' 110.8(16) . .
C39' C40' H40B 124.6 . .
C36' C40' H40B 124.6 . .
C35' C34' N5' 120.0 . .
C35' C34' H34B 120.0 . .
N5' C34' H34B 120.0 . .
C36' C35' C34' 120.0 . .
C36' C35' H35B 120.0 . .
C34' C35' H35B 120.0 . .
C35' C36' C37' 120.0 . .
C35' C36' C40' 144.6(15) . .
C37' C36' C40' 91.2(14) . .
C36' C37' C38' 120.0 . .
C36' C37' H37B 120.0 . .
C38' C37' H37B 120.0 . .
N5' C38' C37' 120.0 . .
N5' C38' H38B 120.0 . .
C37' C38' H38B 120.0 . .
C38' N5' C34' 120.0 . .
C38' N5' Cd2 117.2(5) . 3_545
C34' N5' Cd2 122.6(5) . 3_545
C29 N4 C33 120.0 . .
C29 N4 Cd2 117.4(5) . .
C33 N4 Cd2 122.6(5) . .
C30 C29 N4 120.0 . .
C30 C29 H29A 120.0 . .
N4 C29 H29A 120.0 . .
C31 C30 C29 120.0 . .
C31 C30 H30A 120.0 . .
C29 C30 H30A 120.0 . .
C30 C31 C32 120.0 . .
C30 C31 C39 125.5(10) . .
C32 C31 C39 114.0(10) . .
C33 C32 C31 120.0 . .
C33 C32 H32A 120.0 . .
C31 C32 H32A 120.0 . .
C32 C33 N4 120.0 . .
C32 C33 H33A 120.0 . .
N4 C33 H33A 120.0 . .
C29' N4' C33' 120.0 . .
C29' N4' Cd2 122.7(7) . .
C33' N4' Cd2 112.5(7) . .
C30' C29' N4' 120.0 . .
C30' C29' H29B 120.0 . .
N4' C29' H29B 120.0 . .
C29' C30' C31' 120.0 . .
C29' C30' H30B 120.0 . .
C31' C30' H30B 120.0 . .
C32' C31' C30' 120.0 . .
C32' C31' C39' 121.5(13) . .
C30' C31' C39' 118.4(13) . .
C31' C32' C33' 120.0 . .
C31' C32' H32B 120.0 . .
C33' C32' H32B 120.0 . .
C32' C33' N4' 120.0 . .
C32' C33' H33B 120.0 . .
N4' C33' H33B 120.0 . .
O5' O5 C15 65.3(11) . .
O5 O5' C15 67.5(12) . .

loop_
_geom_bond_atom_site_label_1
_geom_bond_atom_site_label_2
_geom_bond_distance
_geom_bond_site_symmetry_2
Cd2 O6 2.255(5) .
Cd2 O6 2.255(5) 2
Cd2 N4 2.305(7) 2
Cd2 N4 2.305(7) .
Cd2 N5' 2.344(10) 4
Cd2 N5' 2.344(10) 3_455
Cd2 N4' 2.465(10) .
Cd2 N4' 2.465(10) 2
Cd2 N5 2.476(13) 4
Cd2 N5 2.48(3) 3_455
Cd1 O4 2.237(5) 8_556
Cd1 O3 2.267(5) 2_556
Cd1 N3 2.308(7) .
Cd1 N2 2.309(7) 1_545
Cd1 O2 2.326(5) .
Cd1 O1 2.481(5) .
Cd1 C13 2.756(7) .
O2 C13 1.257(10) .
O4 C14 1.249(8) .
O4 Cd1 2.237(5) 8_455
O6 C15 1.227(9) .
N3 C24 1.327(12) .
N3 C28 1.336(12) .
O7 C16 1.210(11) .
O1 C13 1.254(10) .
O3 C14 1.233(8) .
O3 Cd1 2.267(5) 2_556
N2 C17 1.293(11) .
N2 C21 1.342(12) .
N2 Cd1 2.309(6) 1_565
C1 C6 1.364(12) .
C1 C2 1.373(12) .
C1 C13 1.499(10) .
C2 C3 1.388(12) .
C2 H2A 0.9300 .
C3 C4 1.385(13) .
C3 H3A 0.9300 .
C4 C5 1.369(12) .
C4 C16 1.500(11) .
C5 C6 1.378(11) .
C5 H5A 0.9300 .
C6 H6A 0.9300 .
C7 C12 1.387(10) .
C7 C8 1.389(10) .
C7 N1 1.417(9) .
C8 C9 1.381(9) .
C8 H8A 0.9300 .
C9 C10 1.389(9) .
C9 C14 1.503(9) .
C10 C11 1.385(9) .
C10 H10A 0.9300 .
C11 C12 1.390(9) .
C11 C15 1.495(9) .
C12 H12A 0.9300 .
C15 O5' 1.248(15) .
C15 O5 1.269(14) .
C16 N1 1.335(10) .
C17 C18 1.419(14) .
C17 H17A 0.9300 .
C18 C19 1.347(16) .
C18 H18A 0.9300 .
C19 C20 1.361(17) .
C19 C22 1.47(2) .
C19 C22' 1.67(2) .
C20 C21 1.357(15) .
C20 H20A 0.9300 .
C21 H21A 0.9300 .
C22 C23 1.372(16) .
C22 H22A 0.9300 .
C23 C26 1.43(2) .
C23 H23A 0.9300 .
C22' C23' 1.20(3) .
C22' H22B 0.9300 .
C23' C26 1.67(2) .
C23' H23B 0.9300 .
C24 C25 1.418(16) .
C24 H24A 0.9300 .
C25 C26 1.379(19) .
C25 H25A 0.9300 .
C26 C27 1.391(19) .
C27 C28 1.370(14) .
C27 H27A 0.9300 .
C28 H28A 0.9300 .
N1 H1A 0.8600 .
C39 C40 1.314(10) .
C39 C31 1.500(16) .
C39 H39A 0.9300 .
C40 C36 1.545(15) .
C40 H40A 0.9300 .
C34 C35 1.3900 .
C34 N5 1.3900 .
C34 H34A 0.9300 .
C35 C36 1.3900 .
C35 H35A 0.9300 .
C36 C37 1.3900 .
C37 C38 1.3900 .
C37 H37A 0.9300 .
C38 N5 1.3900 .
C38 H38A 0.9300 .
N5 Cd2 2.476(9) 3_545
C39' C40' 1.33(3) .
C39' C31' 1.499(14) .
C39' H39B 0.9300 .
C40' C36' 1.538(16) .
C40' H40B 0.9300 .
C34' C35' 1.3900 .
C34' N5' 1.3900 .
C34' H34B 0.9300 .
C35' C36' 1.3900 .
C35' H35B 0.9300 .
C36' C37' 1.3900 .
C37' C38' 1.3900 .
C37' H37B 0.9300 .
C38' N5' 1.3900 .
C38' H38B 0.9300 .
N5' Cd2 2.344(7) 3_545
N4 C29 1.3900 .
N4 C33 1.3900 .
C29 C30 1.3900 .
C29 H29A 0.9300 .
C30 C31 1.3900 .
C30 H30A 0.9300 .
C31 C32 1.3900 .
C32 C33 1.3900 .
C32 H32A 0.9300 .
C33 H33A 0.9300 .
N4' C29' 1.3900 .
N4' C33' 1.3900 .
C29' C30' 1.3900 .
C29' H29B 0.9300 .
C30' C31' 1.3900 .
C30' H30B 0.9300 .
C31' C32' 1.3900 .
C32' C33' 1.3900 .
C32' H32B 0.9300 .
C33' H33B 0.9300 .
O5 O5' 1.01(2) .

loop_
_geom_torsion_atom_site_label_1
_geom_torsion_atom_site_label_2
_geom_torsion_atom_site_label_3
_geom_torsion_atom_site_label_4
_geom_torsion
_geom_torsion_site_symmetry_1
_geom_torsion_site_symmetry_4
O4 Cd1 O2 C13 -180.0(6) 8_556 .
O3 Cd1 O2 C13 2.1(8) 2_556 .
N3 Cd1 O2 C13 -87.2(6) . .
N2 Cd1 O2 C13 89.3(6) 1_545 .
O1 Cd1 O2 C13 1.3(5) . .
O6 Cd2 O6 C15 91.8(11) 2 .
N4 Cd2 O6 C15 146.0(12) 2 .
N4 Cd2 O6 C15 37.9(12) . .
N5' Cd2 O6 C15 -34.0(19) 4 .
N5' Cd2 O6 C15 -142(2) 3_455 .
N4' Cd2 O6 C15 50.5(12) . .
N4' Cd2 O6 C15 133.2(12) 2 .
N5 Cd2 O6 C15 -47(2) 4 .
N5 Cd2 O6 C15 -129(2) 3_455 .
O4 Cd1 N3 C24 -173.2(7) 8_556 .
O3 Cd1 N3 C24 -43.4(7) 2_556 .
N2 Cd1 N3 C24 -57(2) 1_545 .
O2 Cd1 N3 C24 98.1(7) . .
O1 Cd1 N3 C24 44.1(7) . .
C13 Cd1 N3 C24 71.1(7) . .
O4 Cd1 N3 C28 6.8(7) 8_556 .
O3 Cd1 N3 C28 136.7(7) 2_556 .
N2 Cd1 N3 C28 123.1(17) 1_545 .
O2 Cd1 N3 C28 -81.9(7) . .
O1 Cd1 N3 C28 -135.9(7) . .
C13 Cd1 N3 C28 -108.9(7) . .
O4 Cd1 O1 C13 -3.3(7) 8_556 .
O3 Cd1 O1 C13 179.3(5) 2_556 .
N3 Cd1 O1 C13 92.9(5) . .
N2 Cd1 O1 C13 -95.2(5) 1_545 .
O2 Cd1 O1 C13 -1.2(5) . .
C6 C1 C2 C3 3(2) . .
C13 C1 C2 C3 -177.7(12) . .
C1 C2 C3 C4 -4(2) . .
C2 C3 C4 C5 2(2) . .
C2 C3 C4 C16 -176.8(13) . .
C3 C4 C5 C6 0(2) . .
C16 C4 C5 C6 178.8(12) . .
C2 C1 C6 C5 -1.1(19) . .
C13 C1 C6 C5 179.7(11) . .
C4 C5 C6 C1 0(2) . .
C12 C7 C8 C9 -0.2(14) . .
N1 C7 C8 C9 178.7(9) . .
C7 C8 C9 C10 -0.5(12) . .
C7 C8 C9 C14 179.7(7) . .
C8 C9 C10 C11 0.3(11) . .
C14 C9 C10 C11 -180.0(6) . .
C9 C10 C11 C12 0.6(11) . .
C9 C10 C11 C15 179.6(7) . .
C8 C7 C12 C11 1.1(13) . .
N1 C7 C12 C11 -177.7(9) . .
C10 C11 C12 C7 -1.3(12) . .
C15 C11 C12 C7 179.7(8) . .
Cd1 O1 C13 O2 2.2(9) . .
Cd1 O1 C13 C1 -178.0(9) . .
Cd1 O2 C13 O1 -2.3(9) . .
Cd1 O2 C13 C1 177.8(8) . .
C6 C1 C13 O1 180.0(10) . .
C2 C1 C13 O1 0.7(18) . .
C6 C1 C13 O2 -0.2(17) . .
C2 C1 C13 O2 -179.4(11) . .
C6 C1 C13 Cd1 22(10) . .
C2 C1 C13 Cd1 -157(8) . .
O4 Cd1 C13 O1 177.8(5) 8_556 .
O3 Cd1 C13 O1 -0.8(6) 2_556 .
N3 Cd1 C13 O1 -87.9(5) . .
N2 Cd1 C13 O1 85.6(5) 1_545 .
O2 Cd1 C13 O1 177.8(9) . .
O4 Cd1 C13 O2 0.0(6) 8_556 .
O3 Cd1 C13 O2 -178.5(5) 2_556 .
N3 Cd1 C13 O2 94.3(6) . .
N2 Cd1 C13 O2 -92.2(6) 1_545 .
O1 Cd1 C13 O2 -177.8(9) . .
O4 Cd1 C13 C1 -24(9) 8_556 .
O3 Cd1 C13 C1 158(9) 2_556 .
N3 Cd1 C13 C1 71(9) . .
N2 Cd1 C13 C1 -116(9) 1_545 .
O2 Cd1 C13 C1 -24(8) . .
O1 Cd1 C13 C1 159(9) . .
Cd1 O3 C14 O4 -31(3) 2_556 .
Cd1 O3 C14 C9 149.0(19) 2_556 .
Cd1 O4 C14 O3 -2.0(10) 8_455 .
Cd1 O4 C14 C9 177.7(5) 8_455 .
C8 C9 C14 O3 -8.0(11) . .
C10 C9 C14 O3 172.3(7) . .
C8 C9 C14 O4 172.3(7) . .
C10 C9 C14 O4 -7.5(10) . .
Cd2 O6 C15 O5' -27(2) . .
Cd2 O6 C15 O5 28.3(17) . .
Cd2 O6 C15 C11 -179.2(7) . .
C10 C11 C15 O6 -3.0(12) . .
C12 C11 C15 O6 176.0(8) . .
C10 C11 C15 O5' -156.1(14) . .
C12 C11 C15 O5' 22.9(16) . .
C10 C11 C15 O5 150.9(10) . .
C12 C11 C15 O5 -30.0(13) . .
C5 C4 C16 O7 3.0(19) . .
C3 C4 C16 O7 -178.0(13) . .
C5 C4 C16 N1 -179.7(12) . .
C3 C4 C16 N1 -1(2) . .
C21 N2 C17 C18 1.4(15) . .
Cd1 N2 C17 C18 -175.6(8) 1_565 .
N2 C17 C18 C19 -0.3(18) . .
C17 C18 C19 C20 -1.8(18) . .
C17 C18 C19 C22 175.2(13) . .
C17 C18 C19 C22' -177.0(12) . .
C18 C19 C20 C21 2.7(18) . .
C22 C19 C20 C21 -174.9(12) . .
C22' C19 C20 C21 173.9(17) . .
C17 N2 C21 C20 -0.5(16) . .
Cd1 N2 C21 C20 176.5(9) 1_565 .
C19 C20 C21 N2 -1.6(19) . .
C18 C19 C22 C23 12(2) . .
C20 C19 C22 C23 -170.9(14) . .
C22' C19 C22 C23 -1.4(15) . .
C19 C22 C23 C26 -179.0(13) . .
C18 C19 C22' C23' -168.8(15) . .
C20 C19 C22' C23' 19(3) . .
C22 C19 C22' C23' 1.1(16) . .
C19 C22' C23' C26 178.9(10) . .
C28 N3 C24 C25 0.4(15) . .
Cd1 N3 C24 C25 -179.6(8) . .
N3 C24 C25 C26 -1.1(17) . .
C24 C25 C26 C27 2.2(17) . .
C24 C25 C26 C23 -178.2(13) . .
C24 C25 C26 C23' 174.8(11) . .
C22 C23 C26 C25 -11(2) . .
C22 C23 C26 C27 168.2(14) . .
C22 C23 C26 C23' 0.3(15) . .
C22' C23' C26 C25 170.5(14) . .
C22' C23' C26 C27 -21(3) . .
C22' C23' C26 C23 -0.7(15) . .
C25 C26 C27 C28 -2.6(17) . .
C23 C26 C27 C28 177.7(12) . .
C23' C26 C27 C28 -169.4(16) . .
C24 N3 C28 C27 -0.9(16) . .
Cd1 N3 C28 C27 179.1(9) . .
C26 C27 C28 N3 2.0(18) . .
O7 C16 N1 C7 -2(2) . .
C4 C16 N1 C7 -179.3(11) . .
C12 C7 N1 C16 -2.3(18) . .
C8 C7 N1 C16 178.9(11) . .
C31 C39 C40 C36 168.2(18) . .
N5 C34 C35 C36 0.0 . .
C34 C35 C36 C37 0.0 . .
C34 C35 C36 C40 -156.9(19) . .
C39 C40 C36 C37 127(2) . .
C39 C40 C36 C35 -73(3) . .
C35 C36 C37 C38 0.0 . .
C40 C36 C37 C38 165.5(12) . .
C36 C37 C38 N5 0.0 . .
C37 C38 N5 C34 0.0 . .
C37 C38 N5 Cd2 150.1(7) . 3_545
C35 C34 N5 C38 0.0 . .
C35 C34 N5 Cd2 -147.5(8) . 3_545
C31' C39' C40' C36' -170(2) . .
N5' C34' C35' C36' 0.0 . .
C34' C35' C36' C37' 0.0 . .
C34' C35' C36' C40' 148(2) . .
C39' C40' C36' C35' 87(3) . .
C39' C40' C36' C37' -120(2) . .
C35' C36' C37' C38' 0.0 . .
C40' C36' C37' C38' -162.3(13) . .
C36' C37' C38' N5' 0.0 . .
C37' C38' N5' C34' 0.0 . .
C37' C38' N5' Cd2 -174.8(8) . 3_545
C35' C34' N5' C38' 0.0 . .
C35' C34' N5' Cd2 174.5(8) . 3_545
O6 Cd2 N4 C29 -135.6(6) . .
O6 Cd2 N4 C29 46.4(6) 2 .
N4 Cd2 N4 C29 140.1(8) 2 .
N5' Cd2 N4 C29 -39.1(18) 4 .
N5' Cd2 N4 C29 -133(100) 3_455 .
N4' Cd2 N4 C29 135(3) . .
N4' Cd2 N4 C29 141.2(6) 2 .
N5 Cd2 N4 C29 -37.5(16) 4 .
N5 Cd2 N4 C29 -50(8) 3_455 .
O6 Cd2 N4 C33 42.8(7) . .
O6 Cd2 N4 C33 -135.2(7) 2 .
N4 Cd2 N4 C33 -41.6(6) 2 .
N5' Cd2 N4 C33 139.2(18) 4 .
N5' Cd2 N4 C33 46(100) 3_455 .
N4' Cd2 N4 C33 -47(2) . .
N4' Cd2 N4 C33 -40.4(8) 2 .
N5 Cd2 N4 C33 140.8(16) 4 .
N5 Cd2 N4 C33 128(8) 3_455 .
C33 N4 C29 C30 0.0 . .
Cd2 N4 C29 C30 178.4(9) . .
N4 C29 C30 C31 0.0 . .
C29 C30 C31 C32 0.0 . .
C29 C30 C31 C39 -171.3(17) . .
C40 C39 C31 C30 -9(3) . .
C40 C39 C31 C32 180(2) . .
C30 C31 C32 C33 0.0 . .
C39 C31 C32 C33 172.2(15) . .
C31 C32 C33 N4 0.0 . .
C29 N4 C33 C32 0.0 . .
Cd2 N4 C33 C32 -178.3(9) . .
O6 Cd2 N4' C29' 162.1(8) . .
O6 Cd2 N4' C29' -16.2(8) 2 .
N4 Cd2 N4' C29' 78.8(9) 2 .
N4 Cd2 N4' C29' -106(2) . .
N5' Cd2 N4' C29' -100.5(18) 4 .
N5' Cd2 N4' C29' 77(10) 3_455 .
N4' Cd2 N4' C29' 80.2(9) 2 .
N5 Cd2 N4' C29' -98.5(16) 4 .
N5 Cd2 N4' C29' -173(100) 3_455 .
O6 Cd2 N4' C33' -42.6(7) . .
O6 Cd2 N4' C33' 139.1(7) 2 .
N4 Cd2 N4' C33' -125.9(7) 2 .
N4 Cd2 N4' C33' 49(2) . .
N5' Cd2 N4' C33' 54.9(17) 4 .
N5' Cd2 N4' C33' -127(10) 3_455 .
N4' Cd2 N4' C33' -124.5(9) 2 .
N5 Cd2 N4' C33' 56.8(16) 4 .
N5 Cd2 N4' C33' -17(100) 3_455 .
C33' N4' C29' C30' 0.0 . .
Cd2 N4' C29' C30' 153.6(10) . .
N4' C29' C30' C31' 0.0 . .
C29' C30' C31' C32' 0.0 . .
C29' C30' C31' C39' -175.9(16) . .
C40' C39' C31' C32' 6(4) . .
C40' C39' C31' C30' -178(3) . .
C30' C31' C32' C33' 0.0 . .
C39' C31' C32' C33' 175.7(16) . .
C31' C32' C33' N4' 0.0 . .
C29' N4' C33' C32' 0.0 . .
Cd2 N4' C33' C32' -156.1(9) . .
O6 C15 O5 O5' -102.9(13) . .
C11 C15 O5 O5' 104.0(12) . .
O6 C15 O5' O5 106.4(14) . .
C11 C15 O5' O5 -100.9(13) . .

loop_
_platon_squeeze_void_nr
_platon_squeeze_void_average_x
_platon_squeeze_void_average_y
_platon_squeeze_void_average_z
_platon_squeeze_void_volume
_platon_squeeze_void_count_electrons
_platon_squeeze_void_content
1 0.000 0.000 0.000 142 55 ' '
2 0.000 0.000 0.500 142 55 ' '
3 0.500 0.000 0.500 144 51 ' '
4 0.500 0.000 1.000 144 52 ' '
5 0.000 0.069 0.750 9 2 ' '
6 0.500 0.105 0.250 10 1 ' '
7 0.000 0.395 0.750 10 1 ' '
8 0.500 0.430 0.250 9 2 ' '
9 0.000 0.500 0.500 144 51 ' '
10 0.500 0.500 0.500 142 55 ' '
11 0.500 0.500 0.000 142 55 ' '
12 1.000 0.500 1.000 144 52 ' '
13 0.500 0.569 0.750 9 2 ' '
14 0.000 0.605 0.250 10 1 ' '
15 0.500 0.895 0.750 10 1 ' '
16 0.000 0.930 0.250 9 2 ' '
